data_2212296
loop_
_publ_author_name
'Han, Lei'
'Zhou, Yan'
'Huang, Shi-Jie'

_publ_section_title
;
 <i>catena</i>-Poly[silver(I)-\m~3~-2-(pyrimidin-2-ylsulfanyl)acetate]:
 a one-dimensional chiral coordination polymer
;
_journal_coeditor_code LN3032
_journal_issue 2
_journal_name_full 'Acta Crystallographica Section E'
_journal_page_first m455
_journal_page_last m457
_journal_paper_doi 10.1107/S1600536807000347
_journal_volume 63
_journal_year 2007
_chemical_formula_iupac '[Ag (C6 H5 N2 O2 S)]'
_chemical_formula_moiety 'C6 H5 Ag N2 O2 S'
_chemical_formula_sum 'C6 H5 Ag N2 O2 S'
_chemical_formula_weight 277.05
_chemical_name_systematic
;
catena-Poly[silver(I)-\m~3~-2-(pyrimidin-2-ylsulfanyl)acetate]
;
_space_group_IT_number 19
_symmetry_cell_setting orthorhombic
_symmetry_space_group_name_Hall 'P 2ac 2ab'
_symmetry_space_group_name_H-M 'P 21 21 21'
_atom_sites_solution_hydrogens geom
_atom_sites_solution_primary direct
_atom_sites_solution_secondary difmap
_audit_creation_method SHELXL-97
_cell_angle_alpha 90.00
_cell_angle_beta 90.00
_cell_angle_gamma 90.00
_cell_formula_units_Z 4
_cell_length_a 7.2966(12)
_cell_length_b 5.0707(9)
_cell_length_c 20.238(3)
_cell_measurement_reflns_used 1789
_cell_measurement_temperature 298(2)
_cell_measurement_theta_max 25.06
_cell_measurement_theta_min 2.01
_cell_volume 748.8(2)
_computing_cell_refinement 'SAINT (Bruker, 2003)'
_computing_data_collection 'SMART (Bruker, 2003)'
_computing_data_reduction SAINT
_computing_molecular_graphics 'SHELXTL (Sheldrick, 1997b)'
_computing_publication_material SHELXTL
_computing_structure_refinement 'SHELXL97 (Sheldrick, 1997a)'
_computing_structure_solution 'SHELXS97 (Sheldrick, 1997a)'
_diffrn_ambient_temperature 298(2)
_diffrn_detector_area_resol_mean 8.50
_diffrn_measured_fraction_theta_full 0.986
_diffrn_measured_fraction_theta_max 0.986
_diffrn_measurement_device_type 'Bruker SMART APEX-II CCD'
_diffrn_measurement_method \w
_diffrn_radiation_monochromator graphite
_diffrn_radiation_source 'fine-focus sealed tube'
_diffrn_radiation_type MoK\a
_diffrn_radiation_wavelength 0.71073
_diffrn_reflns_av_R_equivalents 0.0266
_diffrn_reflns_av_sigmaI/netI 0.0369
_diffrn_reflns_limit_h_max 8
_diffrn_reflns_limit_h_min -5
_diffrn_reflns_limit_k_max 5
_diffrn_reflns_limit_k_min -6
_diffrn_reflns_limit_l_max 15
_diffrn_reflns_limit_l_min -23
_diffrn_reflns_number 1789
_diffrn_reflns_theta_full 25.06
_diffrn_reflns_theta_max 25.06
_diffrn_reflns_theta_min 2.01
_diffrn_standards_decay_% 0
_diffrn_standards_number 0
_exptl_absorpt_coefficient_mu 2.921
_exptl_absorpt_correction_T_max 0.769
_exptl_absorpt_correction_T_min 0.652
_exptl_absorpt_correction_type multi-scan
_exptl_absorpt_process_details '(SADABS; Sheldrick, 1996)'
_exptl_crystal_colour colorless
_exptl_crystal_density_diffrn 2.458
_exptl_crystal_density_method 'not measured'
_exptl_crystal_description rod
_exptl_crystal_F_000 536
_exptl_crystal_size_max 0.30
_exptl_crystal_size_mid 0.20
_exptl_crystal_size_min 0.18
_refine_diff_density_max 0.892
_refine_diff_density_min -1.231
_refine_ls_abs_structure_details 'Flack & Bernardinelli (2000), 470 Friedel pairs'
_refine_ls_abs_structure_Flack 0.05(9)
_refine_ls_extinction_coef 0.030(3)
_refine_ls_extinction_expression Fc^*^=kFc[1+0.001xFc^2^\l^3^/sin(2\q)]^-1/4^
_refine_ls_extinction_method SHELXL97
_refine_ls_goodness_of_fit_ref 1.109
_refine_ls_hydrogen_treatment constr
_refine_ls_matrix_type full
_refine_ls_number_parameters 110
_refine_ls_number_reflns 1271
_refine_ls_number_restraints 0
_refine_ls_restrained_S_all 1.109
_refine_ls_R_factor_all 0.0476
_refine_ls_R_factor_gt 0.0448
_refine_ls_shift/su_max 0.001
_refine_ls_shift/su_mean 0.000
_refine_ls_structure_factor_coef Fsqd
_refine_ls_weighting_details 'calc w=1/[\s^2^(Fo^2^)+(0.0827P)^2^+0.7036P] where P=(Fo^2^+2Fc^2^)/3'
_refine_ls_weighting_scheme calc
_refine_ls_wR_factor_gt 0.1155
_refine_ls_wR_factor_ref 0.1180
_reflns_number_gt 1200
_reflns_number_total 1271
_reflns_threshold_expression I>2\s(I)
_cod_data_source_file ln3032.cif
_cod_data_source_block I
_cod_database_code 2212296
_cod_database_fobs_code 2212296

loop_
_symmetry_equiv_pos_as_xyz
'x, y, z'
'-x+1/2, -y, z+1/2'
'x+1/2, -y+1/2, -z'
'-x, y+1/2, -z+1/2'

loop_
_atom_site_type_symbol
_atom_site_label
_atom_site_fract_x
_atom_site_fract_y
_atom_site_fract_z
_atom_site_U_iso_or_equiv
_atom_site_adp_type
_atom_site_calc_flag
_atom_site_refinement_flags
_atom_site_occupancy
Ag Ag1 0.88281(9) 0.16981(13) -0.04484(3) 0.0346(3) Uani d . 1
S S1 0.7334(3) -0.0984(4) 0.06505(10) 0.0253(5) Uani d . 1
O O1 1.2571(8) -0.2210(14) 0.1016(3) 0.0411(16) Uani d . 1
O O2 1.1158(8) 0.0917(12) 0.0422(3) 0.0375(14) Uani d . 1
N N1 0.5915(8) 0.2978(13) 0.1296(3) 0.0253(14) Uani d . 1
N N2 0.8463(10) 0.0863(15) 0.1814(3) 0.0294(16) Uani d . 1
C C1 0.5778(12) 0.4622(18) 0.1807(4) 0.035(2) Uani d . 1
H H1A 0.4860 0.5894 0.1806 0.041 Uiso calc R 1
C C2 0.6961(13) 0.4492(19) 0.2341(4) 0.035(2) Uani d . 1
H H2A 0.6863 0.5649 0.2696 0.042 Uiso calc R 1
C C3 0.8284(12) 0.2574(18) 0.2320(4) 0.034(2) Uani d . 1
H H3A 0.9097 0.2446 0.2672 0.041 Uiso calc R 1
C C4 0.7263(10) 0.1160(15) 0.1328(4) 0.0238(17) Uani d . 1
C C5 0.9421(11) -0.2770(16) 0.0807(4) 0.0287(19) Uani d . 1
H H5A 0.9353 -0.3497 0.1249 0.034 Uiso calc R 1
H H5B 0.9475 -0.4244 0.0502 0.034 Uiso calc R 1
C C6 1.1206(12) -0.1235(15) 0.0748(4) 0.0253(16) Uani d . 1

loop_
_atom_site_aniso_label
_atom_site_aniso_U_11
_atom_site_aniso_U_22
_atom_site_aniso_U_33
_atom_site_aniso_U_12
_atom_site_aniso_U_13
_atom_site_aniso_U_23
Ag1 0.0233(4) 0.0403(4) 0.0401(4) 0.0021(3) 0.0040(3) 0.0043(3)
S1 0.0209(10) 0.0264(10) 0.0285(10) 0.0018(7) -0.0036(8) -0.0027(8)
O1 0.024(3) 0.040(4) 0.059(4) 0.001(3) -0.008(3) 0.004(3)
O2 0.027(3) 0.037(3) 0.048(3) -0.011(3) -0.006(3) 0.011(3)
N1 0.017(3) 0.025(3) 0.034(3) 0.002(3) 0.004(3) 0.004(3)
N2 0.029(4) 0.032(4) 0.027(3) 0.006(3) -0.006(3) 0.000(3)
C1 0.035(5) 0.023(4) 0.045(5) 0.000(4) 0.008(4) -0.001(4)
C2 0.041(5) 0.031(4) 0.033(5) 0.001(4) 0.001(4) -0.006(4)
C3 0.036(5) 0.032(5) 0.035(5) 0.000(4) -0.007(4) 0.001(3)
C4 0.018(4) 0.023(4) 0.030(4) -0.005(3) 0.002(3) 0.001(3)
C5 0.025(4) 0.020(4) 0.041(5) 0.004(3) -0.003(3) 0.000(3)
C6 0.019(4) 0.029(4) 0.028(4) -0.002(4) 0.001(3) -0.002(3)

loop_
_atom_type_symbol
_atom_type_description
_atom_type_scat_dispersion_real
_atom_type_scat_dispersion_imag
_atom_type_scat_source
C C 0.0033 0.0016 'International Tables Vol C Tables 4.2.6.8 and 6.1.1.4'
Ag Ag -0.8971 1.1015 'International Tables Vol C Tables 4.2.6.8 and 6.1.1.4'
N N 0.0061 0.0033 'International Tables Vol C Tables 4.2.6.8 and 6.1.1.4'
O O 0.0106 0.0060 'International Tables Vol C Tables 4.2.6.8 and 6.1.1.4'
S S 0.1246 0.1234 'International Tables Vol C Tables 4.2.6.8 and 6.1.1.4'
H H 0.0000 0.0000 'International Tables Vol C Tables 4.2.6.8 and 6.1.1.4'

loop_
_geom_angle_atom_site_label_1
_geom_angle_atom_site_label_2
_geom_angle_atom_site_label_3
_geom_angle_site_symmetry_1
_geom_angle_site_symmetry_3
_geom_angle
_geom_angle_publ_flag
O2 Ag1 N1 3_455 3 122.8(2) y
O2 Ag1 O2 3_455 . 130.54(9) y
N1 Ag1 O2 3 . 95.0(2) y
O2 Ag1 S1 3_455 . 84.71(15) y
N1 Ag1 S1 3 . 151.27(17) y
O2 Ag1 S1 . . 68.18(13) y
C4 S1 C5 . . 101.6(4) ?
C4 S1 Ag1 . . 109.2(3) ?
C5 S1 Ag1 . . 93.1(3) ?
C6 O2 Ag1 . 3 114.6(5) ?
C6 O2 Ag1 . . 121.5(5) ?
Ag1 O2 Ag1 3 . 121.0(2) y
C1 N1 C4 . . 116.4(7) ?
C1 N1 Ag1 . 3_455 119.0(6) ?
C4 N1 Ag1 . 3_455 124.6(5) ?
C4 N2 C3 . . 115.3(7) ?
N1 C1 C2 . . 122.0(8) ?
N1 C1 H1A . . 119.0 ?
C2 C1 H1A . . 119.0 ?
C3 C2 C1 . . 116.7(8) ?
C3 C2 H2A . . 121.7 ?
C1 C2 H2A . . 121.7 ?
N2 C3 C2 . . 123.2(8) ?
N2 C3 H3A . . 118.4 ?
C2 C3 H3A . . 118.4 ?
N2 C4 N1 . . 126.5(7) ?
N2 C4 S1 . . 119.4(6) ?
N1 C4 S1 . . 114.1(6) ?
C6 C5 S1 . . 116.9(6) ?
C6 C5 H5A . . 108.1 ?
S1 C5 H5A . . 108.1 ?
C6 C5 H5B . . 108.1 ?
S1 C5 H5B . . 108.1 ?
H5A C5 H5B . . 107.3 ?
O1 C6 O2 . . 126.2(8) ?
O1 C6 C5 . . 116.8(7) ?
O2 C6 C5 . . 117.0(7) ?

loop_
_geom_bond_atom_site_label_1
_geom_bond_atom_site_label_2
_geom_bond_site_symmetry_2
_geom_bond_distance
_geom_bond_publ_flag
Ag1 O2 3_455 2.294(6) y
Ag1 N1 3 2.299(6) y
Ag1 O2 . 2.480(6) y
Ag1 S1 . 2.826(2) y
S1 C4 . 1.751(8) ?
S1 C5 . 1.800(8) ?
O1 C6 . 1.237(10) ?
O2 C6 . 1.276(10) ?
N1 C1 . 1.333(11) ?
N1 C4 . 1.350(10) ?
N2 C4 . 1.325(10) ?
N2 C3 . 1.349(12) ?
C1 C2 . 1.383(13) ?
C1 H1A . 0.9300 ?
C2 C3 . 1.371(13) ?
C2 H2A . 0.9300 ?
C3 H3A . 0.9300 ?
C5 C6 . 1.522(11) ?
C5 H5A . 0.9700 ?
C5 H5B . 0.9700 ?

loop_
_geom_torsion_atom_site_label_1
_geom_torsion_atom_site_label_2
_geom_torsion_atom_site_label_3
_geom_torsion_atom_site_label_4
_geom_torsion_site_symmetry_1
_geom_torsion_site_symmetry_4
_geom_torsion
O2 Ag1 S1 C4 3_455 . -68.8(3)
N1 Ag1 S1 C4 3 . 126.7(4)
O2 Ag1 S1 C4 . . 69.0(3)
O2 Ag1 S1 C5 3_455 . -172.1(3)
N1 Ag1 S1 C5 3 . 23.3(4)
O2 Ag1 S1 C5 . . -34.4(3)
O2 Ag1 O2 C6 3_455 . 100.9(5)
N1 Ag1 O2 C6 3 . -116.8(6)
S1 Ag1 O2 C6 . . 39.1(6)
O2 Ag1 O2 Ag1 3_455 3 -99.6(4)
N1 Ag1 O2 Ag1 3 3 42.7(3)
S1 Ag1 O2 Ag1 . 3 -161.4(3)
C4 N1 C1 C2 . . 0.5(12)
Ag1 N1 C1 C2 3_455 . 178.4(7)
N1 C1 C2 C3 . . -0.3(13)
C4 N2 C3 C2 . . 0.2(13)
C1 C2 C3 N2 . . -0.1(14)
C3 N2 C4 N1 . . 0.1(12)
C3 N2 C4 S1 . . -178.9(6)
C1 N1 C4 N2 . . -0.4(12)
Ag1 N1 C4 N2 3_455 . -178.2(6)
C1 N1 C4 S1 . . 178.6(6)
Ag1 N1 C4 S1 3_455 . 0.8(8)
C5 S1 C4 N2 . . -8.3(7)
Ag1 S1 C4 N2 . . -105.7(6)
C5 S1 C4 N1 . . 172.7(6)
Ag1 S1 C4 N1 . . 75.2(6)
C4 S1 C5 C6 . . -68.4(7)
Ag1 S1 C5 C6 . . 42.0(6)
Ag1 O2 C6 O1 3 . -6.7(11)
Ag1 O2 C6 O1 . . 154.0(7)
Ag1 O2 C6 C5 3 . 174.1(5)
Ag1 O2 C6 C5 . . -25.2(9)
S1 C5 C6 O1 . . 161.6(6)
S1 C5 C6 O2 . . -19.1(10)
